data_4035418
loop_
_publ_author_name
'Panda, Kamakshya Nath'
'Thorat, Kishor G.'
'Ravikanth, Mangalampalli'

_publ_section_title
;
 Synthesis of meso-Tetraaryl Triphyrins(2.1.1).
;
_journal_issue 20
_journal_name_full 'The Journal of organic chemistry'
_journal_page_first 12945
_journal_page_last 12950
_journal_paper_doi 10.1021/acs.joc.8b02242
_journal_volume 83
_journal_year 2018
_chemical_formula_moiety 'C36 H26 N2 O2'
_chemical_formula_sum 'C36 H26 N2 O2'
_chemical_formula_weight 518.59
_space_group_crystal_system monoclinic
_space_group_IT_number 13
_space_group_name_Hall '-P 2yac'
_space_group_name_H-M_alt 'P 1 2/n 1'
_atom_sites_solution_hydrogens geom
_atom_sites_solution_primary dual
_audit_creation_date 2016-12-06
_audit_creation_method
;
Olex2 1.2-ac3
(compiled 2016.08.26 svn.r3337 for Rigaku Oxford Diffraction, GUI svn.r5221)
;
_cell_angle_alpha 90
_cell_angle_beta 90.262(11)
_cell_angle_gamma 90
_cell_formula_units_Z 2
_cell_length_a 12.5676(14)
_cell_length_b 5.7449(7)
_cell_length_c 18.506(2)
_cell_measurement_reflns_used 1854
_cell_measurement_temperature 293(2)
_cell_measurement_theta_max 28.9430
_cell_measurement_theta_min 2.1920
_cell_volume 1336.1(3)
_computing_cell_refinement 'CrysAlisPro 1.171.38.43 (Rigaku OD, 2015)'
_computing_data_collection 'CrysAlisPro 1.171.38.43 (Rigaku OD, 2015)'
_computing_data_reduction 'CrysAlisPro 1.171.38.43 (Rigaku OD, 2015)'
_computing_molecular_graphics 'Olex2 (Dolomanov et al., 2009)'
_computing_publication_material 'Olex2 (Dolomanov et al., 2009)'
_computing_structure_refinement 'ShelXL (Sheldrick, 2015)'
_computing_structure_solution 'ShelXT (Sheldrick, 2015)'
_diffrn_ambient_temperature 293(2)
_diffrn_detector 'CCD plate'
_diffrn_measured_fraction_theta_full 0.976
_diffrn_measured_fraction_theta_max 0.976
_diffrn_measurement_details
;
List of Runs (angles in degrees, time in seconds):

  # Type    Start    End  Width  t~exp~   \w     \q     \k     \f   Frames
--------------------------------------------------------------------------
  1  \w   -110.00  68.50   0.50    8.00    --  -20.00   0.00-180.00  357
  2  \w    -65.50 -35.00   0.50    8.00    --  -20.00 -72.00  36.00   61
;
_diffrn_measurement_device 'abstract diffractometer'
_diffrn_measurement_device_type 'dtrek-CrysAlisPro-abstract goniometer imported rigaku-d*trek images'
_diffrn_measurement_method '\w scans'
_diffrn_orient_matrix_type 'CrysAlisPro convention (1999,Acta A55,543-557)'
_diffrn_orient_matrix_UB_11 0.0146076000
_diffrn_orient_matrix_UB_12 -0.1066384000
_diffrn_orient_matrix_UB_13 -0.0165300000
_diffrn_orient_matrix_UB_21 0.0475673000
_diffrn_orient_matrix_UB_22 -0.0019855000
_diffrn_orient_matrix_UB_23 0.0207452000
_diffrn_orient_matrix_UB_31 -0.0266185000
_diffrn_orient_matrix_UB_32 -0.0622432000
_diffrn_orient_matrix_UB_33 0.0276619000
_diffrn_radiation_monochromator graphite
_diffrn_radiation_probe x-ray
_diffrn_radiation_type MoK\a
_diffrn_radiation_wavelength 0.71073
_diffrn_reflns_av_R_equivalents 0.0966
_diffrn_reflns_av_unetI/netI 0.1253
_diffrn_reflns_Laue_measured_fraction_full 0.976
_diffrn_reflns_Laue_measured_fraction_max 0.976
_diffrn_reflns_limit_h_max 14
_diffrn_reflns_limit_h_min -13
_diffrn_reflns_limit_k_max 6
_diffrn_reflns_limit_k_min -6
_diffrn_reflns_limit_l_max 21
_diffrn_reflns_limit_l_min -15
_diffrn_reflns_number 4955
_diffrn_reflns_point_group_measured_fraction_full 0.976
_diffrn_reflns_point_group_measured_fraction_max 0.976
_diffrn_reflns_theta_full 24.996
_diffrn_reflns_theta_max 24.996
_diffrn_reflns_theta_min 2.201
_diffrn_source 'fine-focus sealed X-ray tube'
_diffrn_source_type 'Enhance (Mo) X-ray Source'
_exptl_absorpt_coefficient_mu 0.080
_exptl_absorpt_correction_T_max 1.00000
_exptl_absorpt_correction_T_min 0.72952
_exptl_absorpt_correction_type multi-scan
_exptl_absorpt_process_details
;
CrysAlisPro 1.171.38.43 (Rigaku Oxford Diffraction, 2015)
Empirical absorption correction using spherical harmonics,
 implemented in SCALE3 ABSPACK scaling algorithm.
;
_exptl_crystal_colour 'dark yellow'
_exptl_crystal_density_diffrn 1.289
_exptl_crystal_description needle
_exptl_crystal_F_000 544
_exptl_crystal_size_max 0.569
_exptl_crystal_size_mid 0.055
_exptl_crystal_size_min 0.055
_refine_diff_density_max 0.363
_refine_diff_density_min -0.378
_refine_diff_density_rms 0.100
_refine_ls_extinction_method none
_refine_ls_goodness_of_fit_ref 1.034
_refine_ls_hydrogen_treatment constr
_refine_ls_matrix_type full
_refine_ls_number_parameters 181
_refine_ls_number_reflns 2296
_refine_ls_number_restraints 0
_refine_ls_restrained_S_all 1.034
_refine_ls_R_factor_all 0.1049
_refine_ls_R_factor_gt 0.0641
_refine_ls_shift/su_max 0.000
_refine_ls_shift/su_mean 0.000
_refine_ls_structure_factor_coef Fsqd
_refine_ls_weighting_details 'w=1/[\s^2^(Fo^2^)+(0.0823P)^2^] where P=(Fo^2^+2Fc^2^)/3'
_refine_ls_weighting_scheme calc
_refine_ls_wR_factor_gt 0.1468
_refine_ls_wR_factor_ref 0.1833
_reflns_Friedel_coverage 0.000
_reflns_number_gt 1549
_reflns_number_total 2296
_reflns_threshold_expression 'I > 2\s(I)'
_cod_data_source_file jo8b02242_si_005.cif
_cod_data_source_block mr-kp-mc-gir_mo
_cod_database_code 4035418
_shelx_shelxl_version_number 2014/7
_chemical_oxdiff_formula C36H26N2O2
_shelx_space_group_comment
;
The symmetry employed for this shelxl refinement is uniquely defined
by the following loop, which should always be used as a source of
symmetry information in preference to the above space-group names.
They are only intended as comments.
;
_reflns_odcompleteness_completeness 83.32
_reflns_odcompleteness_iscentric 1
_reflns_odcompleteness_theta 30.97
_olex2_refinement_description
;
1. Fixed Uiso
 At 1.2 times of:
  All C(H) groups, All N(H) groups
2.a Aromatic/amide H refined with riding coordinates:
 N002(H002), C003(H003), C006(H006), C008(H008), C00B(H00B), C00D(H00D),
 C00E(H00E), C00F(H00F), C00G(H00G), C00H(H00H), C00I(H00I), C00J(H00J),
 C00K(H00K)
;
_olex2_submission_special_instructions 'No special instructions were received'
_oxdiff_exptl_absorpt_empirical_details
;
Empirical correction (ABSPACK) includes:
- Absorption correction using spherical harmonics
- Frame scaling
- Detector area scaling
;
_oxdiff_exptl_absorpt_empirical_full_max 1.570
_oxdiff_exptl_absorpt_empirical_full_min 0.568

loop_
_space_group_symop_operation_xyz
'x, y, z'
'-x+1/2, y, -z+1/2'
'-x, -y, -z'
'x-1/2, -y, z-1/2'

loop_
_atom_site_label
_atom_site_type_symbol
_atom_site_fract_x
_atom_site_fract_y
_atom_site_fract_z
_atom_site_U_iso_or_equiv
_atom_site_adp_type
_atom_site_occupancy
_atom_site_site_symmetry_order
_atom_site_calc_flag
_atom_site_refinement_flags_posn
O1 O 0.42913(15) 0.3062(4) 0.76373(10) 0.0436(6) Uani 1 1 d .
N1 N 0.51401(16) 0.2214(4) 0.63162(11) 0.0271(6) Uani 1 1 d .
H1 H 0.4557 0.1479 0.6400 0.033 Uiso 1 1 calc R
C4 C 0.6544(2) 0.4472(5) 0.64669(13) 0.0302(7) Uani 1 1 d .
H3 H 0.7043 0.5484 0.6667 0.036 Uiso 1 1 calc R
C13 C 0.62993(19) 0.0766(4) 0.44855(13) 0.0247(6) Uani 1 1 d .
C5 C 0.5622(2) 0.3722(4) 0.67941(13) 0.0262(6) Uani 1 1 d .
C3 C 0.6600(2) 0.3454(5) 0.57882(13) 0.0286(7) Uani 1 1 d .
H2 H 0.7141 0.3681 0.5454 0.034 Uiso 1 1 calc R
C1 C 0.54500(19) 0.0641(4) 0.50510(13) 0.0258(6) Uani 1 1 d .
C14 C 0.7047(2) -0.1015(5) 0.44226(14) 0.0312(7) Uani 1 1 d .
H9 H 0.7017 -0.2286 0.4733 0.037 Uiso 1 1 calc R
C2 C 0.5712(2) 0.2039(4) 0.56891(13) 0.0254(6) Uani 1 1 d .
C7 C 0.5544(2) 0.5914(5) 0.79925(14) 0.0299(7) Uani 1 1 d .
C8 C 0.6015(2) 0.7998(5) 0.77744(15) 0.0328(7) Uani 1 1 d .
H4 H 0.6076 0.8337 0.7285 0.039 Uiso 1 1 calc R
C6 C 0.5098(2) 0.4158(5) 0.74794(14) 0.0313(7) Uani 1 1 d .
C15 C 0.7836(2) -0.0913(5) 0.39019(15) 0.0392(8) Uani 1 1 d .
H10 H 0.8325 -0.2120 0.3860 0.047 Uiso 1 1 calc R
C12 C 0.5444(2) 0.5468(5) 0.87337(15) 0.0364(7) Uani 1 1 d .
H8 H 0.5118 0.4104 0.8888 0.044 Uiso 1 1 calc R
C18 C 0.6366(2) 0.2665(5) 0.40223(14) 0.0330(7) Uani 1 1 d .
H13 H 0.5870 0.3861 0.4057 0.040 Uiso 1 1 calc R
C9 C 0.6390(2) 0.9553(5) 0.82820(15) 0.0382(7) Uani 1 1 d .
H5 H 0.6710 1.0929 0.8132 0.046 Uiso 1 1 calc R
C10 C 0.6298(2) 0.9093(5) 0.90075(16) 0.0432(8) Uani 1 1 d .
H6 H 0.6552 1.0158 0.9345 0.052 Uiso 1 1 calc R
C16 C 0.7894(2) 0.0993(6) 0.34446(15) 0.0415(8) Uani 1 1 d .
H11 H 0.8422 0.1063 0.3095 0.050 Uiso 1 1 calc R
C11 C 0.5826(2) 0.7041(6) 0.92364(16) 0.0438(8) Uani 1 1 d .
H7 H 0.5766 0.6725 0.9727 0.053 Uiso 1 1 calc R
C17 C 0.7166(2) 0.2797(5) 0.35069(16) 0.0400(8) Uani 1 1 d .
H12 H 0.7213 0.4088 0.3206 0.048 Uiso 1 1 calc R

loop_
_atom_site_aniso_label
_atom_site_aniso_U_11
_atom_site_aniso_U_22
_atom_site_aniso_U_33
_atom_site_aniso_U_23
_atom_site_aniso_U_13
_atom_site_aniso_U_12
O1 0.0373(12) 0.0572(14) 0.0363(12) -0.0090(10) 0.0047(9) -0.0166(10)
N1 0.0252(12) 0.0316(13) 0.0246(12) -0.0041(10) -0.0016(10) -0.0021(10)
C4 0.0298(15) 0.0288(15) 0.0319(15) -0.0055(13) -0.0064(12) -0.0021(12)
C13 0.0250(14) 0.0257(14) 0.0235(14) -0.0035(12) -0.0044(11) -0.0022(11)
C5 0.0281(15) 0.0285(15) 0.0221(13) -0.0035(11) -0.0026(12) -0.0011(11)
C3 0.0292(15) 0.0310(15) 0.0256(15) -0.0039(12) -0.0001(12) -0.0008(12)
C1 0.0273(14) 0.0262(14) 0.0240(14) 0.0000(12) -0.0042(12) 0.0040(11)
C14 0.0320(16) 0.0345(16) 0.0269(15) 0.0008(13) -0.0051(12) 0.0023(12)
C2 0.0270(15) 0.0264(15) 0.0228(14) -0.0026(12) -0.0014(11) 0.0033(11)
C7 0.0263(14) 0.0356(16) 0.0277(15) -0.0054(13) -0.0018(12) 0.0062(12)
C8 0.0358(16) 0.0325(16) 0.0302(16) -0.0027(13) -0.0056(13) 0.0064(12)
C6 0.0280(15) 0.0357(16) 0.0300(16) 0.0028(13) -0.0033(12) -0.0011(13)
C15 0.0315(16) 0.053(2) 0.0326(16) -0.0033(16) 0.0012(13) 0.0081(14)
C12 0.0318(16) 0.0440(18) 0.0335(16) -0.0033(14) 0.0006(13) -0.0004(13)
C18 0.0410(17) 0.0298(15) 0.0281(16) 0.0001(13) -0.0001(14) 0.0025(13)
C9 0.0453(18) 0.0279(15) 0.0413(18) -0.0006(14) -0.0075(14) -0.0001(13)
C10 0.051(2) 0.0394(18) 0.0390(18) -0.0142(15) -0.0118(15) 0.0024(15)
C16 0.0373(17) 0.058(2) 0.0289(16) -0.0038(16) 0.0062(13) -0.0083(15)
C11 0.0461(19) 0.057(2) 0.0280(16) -0.0104(15) -0.0055(14) -0.0009(16)
C17 0.052(2) 0.0387(18) 0.0293(16) 0.0074(14) 0.0041(15) -0.0094(15)

loop_
_atom_type_symbol
_atom_type_description
_atom_type_scat_dispersion_real
_atom_type_scat_dispersion_imag
_atom_type_scat_source
C C 0.0033 0.0016 'International Tables Vol C Tables 4.2.6.8 and 6.1.1.4'
H H 0.0000 0.0000 'International Tables Vol C Tables 4.2.6.8 and 6.1.1.4'
N N 0.0061 0.0033 'International Tables Vol C Tables 4.2.6.8 and 6.1.1.4'
O O 0.0106 0.0060 'International Tables Vol C Tables 4.2.6.8 and 6.1.1.4'

loop_
_geom_angle_atom_site_label_1
_geom_angle_atom_site_label_2
_geom_angle_atom_site_label_3
_geom_angle
_geom_angle_site_symmetry_1
C5 N1 H1 124.5 .
C2 N1 H1 124.5 .
C2 N1 C5 111.0(2) .
C5 C4 H3 125.9 .
C5 C4 C3 108.2(2) .
C3 C4 H3 125.9 .
C14 C13 C1 120.4(2) .
C18 C13 C1 120.8(2) .
C18 C13 C14 118.8(2) .
N1 C5 C4 106.4(2) .
N1 C5 C6 118.0(2) .
C4 C5 C6 135.6(2) .
C4 C3 H2 125.6 .
C4 C3 C2 108.8(2) .
C2 C3 H2 125.6 .
C1 C1 C13 121.5(3) 3_656
C1 C1 C2 126.3(3) 3_656
C2 C1 C13 112.2(2) .
C13 C14 H9 119.6 .
C15 C14 C13 120.7(2) .
C15 C14 H9 119.6 .
N1 C2 C3 105.6(2) .
N1 C2 C1 127.3(2) .
C3 C2 C1 127.2(2) .
C8 C7 C6 123.7(2) .
C8 C7 C12 118.7(2) .
C12 C7 C6 117.6(2) .
C7 C8 H4 119.9 .
C9 C8 C7 120.2(3) .
C9 C8 H4 119.9 .
O1 C6 C5 119.8(3) .
O1 C6 C7 120.2(2) .
C5 C6 C7 120.1(2) .
C14 C15 H10 120.1 .
C16 C15 C14 119.8(3) .
C16 C15 H10 120.1 .
C7 C12 H8 119.8 .
C11 C12 C7 120.5(3) .
C11 C12 H8 119.8 .
C13 C18 H13 119.6 .
C13 C18 C17 120.7(3) .
C17 C18 H13 119.6 .
C8 C9 H5 119.6 .
C10 C9 C8 120.8(3) .
C10 C9 H5 119.6 .
C9 C10 H6 120.0 .
C9 C10 C11 120.0(3) .
C11 C10 H6 120.0 .
C15 C16 H11 119.9 .
C15 C16 C17 120.2(3) .
C17 C16 H11 119.9 .
C12 C11 C10 119.9(3) .
C12 C11 H7 120.1 .
C10 C11 H7 120.1 .
C18 C17 H12 120.2 .
C16 C17 C18 119.7(3) .
C16 C17 H12 120.2 .

loop_
_geom_bond_atom_site_label_1
_geom_bond_atom_site_label_2
_geom_bond_distance
_geom_bond_site_symmetry_2
O1 C6 1.230(3) .
N1 H1 0.8600 .
N1 C5 1.376(3) .
N1 C2 1.372(3) .
C4 H3 0.9300 .
C4 C5 1.379(3) .
C4 C3 1.387(3) .
C13 C1 1.500(4) .
C13 C14 1.395(3) .
C13 C18 1.391(3) .
C5 C6 1.454(4) .
C3 H2 0.9300 .
C3 C2 1.392(3) .
C1 C1 1.362(5) 3_656
C1 C2 1.464(3) .
C14 H9 0.9300 .
C14 C15 1.387(4) .
C7 C8 1.396(4) .
C7 C6 1.493(4) .
C7 C12 1.402(4) .
C8 H4 0.9300 .
C8 C9 1.378(4) .
C15 H10 0.9300 .
C15 C16 1.386(4) .
C12 H8 0.9300 .
C12 C11 1.381(4) .
C18 H13 0.9300 .
C18 C17 1.391(4) .
C9 H5 0.9300 .
C9 C10 1.374(4) .
C10 H6 0.9300 .
C10 C11 1.387(4) .
C16 H11 0.9300 .
C16 C17 1.387(4) .
C11 H7 0.9300 .
C17 H12 0.9300 .

loop_
_geom_torsion_atom_site_label_1
_geom_torsion_atom_site_label_2
_geom_torsion_atom_site_label_3
_geom_torsion_atom_site_label_4
_geom_torsion
_geom_torsion_site_symmetry_1
_geom_torsion_site_symmetry_4
N1 C5 C6 O1 5.2(4) . .
N1 C5 C6 C7 -175.4(2) . .
C4 C5 C6 O1 -174.8(3) . .
C4 C5 C6 C7 4.6(5) . .
C4 C3 C2 N1 -0.5(3) . .
C4 C3 C2 C1 179.9(2) . .
C13 C1 C2 N1 -176.4(2) . .
C13 C1 C2 C3 3.1(4) . .
C13 C14 C15 C16 0.9(4) . .
C13 C18 C17 C16 1.2(4) . .
C5 N1 C2 C3 1.4(3) . .
C5 N1 C2 C1 -179.0(2) . .
C5 C4 C3 C2 -0.5(3) . .
C3 C4 C5 N1 1.4(3) . .
C3 C4 C5 C6 -178.6(3) . .
C1 C13 C14 C15 -179.9(2) . .
C1 C13 C18 C17 178.8(2) . .
C1 C1 C2 N1 4.1(5) 3_656 .
C1 C1 C2 C3 -176.4(3) 3_656 .
C14 C13 C1 C1 -81.2(4) . 3_656
C14 C13 C1 C2 99.3(3) . .
C14 C13 C18 C17 -0.3(4) . .
C14 C15 C16 C17 0.1(4) . .
C2 N1 C5 C4 -1.8(3) . .
C2 N1 C5 C6 178.2(2) . .
C7 C8 C9 C10 -0.6(4) . .
C7 C12 C11 C10 1.0(4) . .
C8 C7 C6 O1 -143.8(3) . .
C8 C7 C6 C5 36.8(4) . .
C8 C7 C12 C11 -1.4(4) . .
C8 C9 C10 C11 0.2(4) . .
C6 C7 C8 C9 178.7(2) . .
C6 C7 C12 C11 -179.0(2) . .
C15 C16 C17 C18 -1.1(4) . .
C12 C7 C8 C9 1.2(4) . .
C12 C7 C6 O1 33.7(4) . .
C12 C7 C6 C5 -145.7(3) . .
C18 C13 C1 C1 99.7(4) . 3_656
C18 C13 C1 C2 -79.8(3) . .
C18 C13 C14 C15 -0.8(4) . .
C9 C10 C11 C12 -0.3(4) . .
